data_1574206
loop_
_publ_author_name
'Koirala, Shailendra'
'Gaspar, Miguel A.'
'Wijesundara, Yalini H.'
'Li, Dong-Hao'
'Gadhvi, Jashkaran G.'
'Ehrman, Ryanne N.'
'Cornelius, Samuel A.'
'Mariasoosai, Charles'
'Nguyen, Thien-Quang N.'
'Trashi, Orikeda'
'Trashi, Ikeda'
'Kumari, Sneha'
'Hagge, Laurel M.'
'Howlett, Thomas S.'
'Torabifard, Hedieh'
'Smith, Bradley D.'
'De Nisco, Nicole J.'
'Gassensmith, Jeremiah J.'

_publ_section_title
;
 Fluorescent molecular probe for in vivo and in vitro targeting and
 imaging of an intracellular bacterial infection
;
_journal_issue 18
_journal_name_full 'Chemical Science'
_journal_page_first 7902
_journal_page_last 7911
_journal_paper_doi 10.1039/D4SC05680A
_journal_volume 16
_journal_year 2025
_chemical_formula_moiety 'C38 H37 F6 N7 O5 Zn2, 2(N O3)'
_chemical_formula_sum 'C38 H37 F6 N9 O11 Zn2'
_chemical_formula_weight 1040.50
_space_group_crystal_system triclinic
_space_group_IT_number 2
_space_group_name_Hall '-P 1'
_space_group_name_H-M_alt 'P -1'
_atom_sites_solution_hydrogens mixed
_atom_sites_solution_primary dual
_audit_creation_date 2024-06-19
_audit_creation_method
;
Olex2 1.5-ac6-020
(compiled 2024.02.14 svn.r2f8d729c for Rigaku Oxford Diffraction, GUI svn.r6966)
;
_audit_update_record
;
2025-01-16 deposited with the CCDC.	2025-03-17 downloaded from the CCDC.
;
_cell_angle_alpha 100.082(3)
_cell_angle_beta 101.234(3)
_cell_angle_gamma 94.294(3)
_cell_formula_units_Z 2
_cell_length_a 10.1650(3)
_cell_length_b 10.5732(4)
_cell_length_c 20.3723(8)
_cell_measurement_reflns_used 23701
_cell_measurement_temperature 149.99(13)
_cell_measurement_theta_max 80.0090
_cell_measurement_theta_min 4.2700
_cell_volume 2100.92(14)
_computing_cell_refinement 'CrysAlisPro 1.171.43.126a (Rigaku OD, 2024)'
_computing_data_collection 'CrysAlisPro 1.171.43.126a (Rigaku OD, 2024)'
_computing_data_reduction 'CrysAlisPro 1.171.43.126a (Rigaku OD, 2024)'
_computing_molecular_graphics 'Olex2 1.5-ac6-020 (Dolomanov et al., 2009)'
_computing_publication_material 'Olex2 1.5-ac6-020 (Dolomanov et al., 2009)'
_computing_structure_refinement 'SHELXL 2018/3 (Sheldrick, 2015)'
_computing_structure_solution 'SHELXT  (Sheldrick, 2015)'
_diffrn_ambient_environment N~2~
_diffrn_ambient_temperature 149.99(13)
_diffrn_detector 'Hybrid Pixel Array Detector'
_diffrn_detector_area_resol_mean 10.0000
_diffrn_detector_type HyPix
_diffrn_measured_fraction_theta_full 0.999
_diffrn_measured_fraction_theta_max 0.975
_diffrn_measurement_details
;
List of Runs (angles in degrees, time in seconds):

  # Type    Start    End  Width  t~exp~   \w     \q     \k     \f   Frames
#--------------------------------------------------------------------------
  1  \w     96.00 148.00   0.50    0.50    --  113.25 125.00-150.00  104
  2  \w     -3.00  26.00   0.50    0.50    --  -47.16  19.00-150.00   58
  3  \w     -8.00  26.00   0.50    0.50    --  -47.16  66.00 -72.00   68
  4  \w    -54.00 -14.00   0.50    0.50    --  -47.16  66.00 -72.00   80
  5  \w    -28.00  14.00   0.50    0.50    --   47.16 -19.00-180.00   84
  6  \w    -23.00  16.00   0.50    0.50    --   47.16 -19.00-150.00   78
  7  \w    -17.00  66.00   0.50    0.50    --   47.16 -66.00 152.00  166
  8  \w     43.00  74.00   0.50    0.50    --  113.25 -77.00  30.00   62
  9  \w     45.00  90.00   0.50    0.50    --  113.25 -77.00  60.00   90
 10  \w     42.00  69.00   0.50    0.50    --  113.25 -66.00 152.00   54
 11  \w     42.00  93.00   0.50    0.50    --  113.25 -77.00 -90.00  102
 12  \w     41.00  66.00   0.50    0.50    --  113.25 -77.00-150.00   50
 13  \w     66.00  91.00   0.50    0.50    --  113.25 -77.00 -60.00   50
 14  \w     42.00  67.00   0.50    0.50    --  113.25 -94.00   0.00   50
 15  \w     47.00  72.00   0.50    0.50    --  113.25-133.00  68.31   50
 16  \w     46.00  76.00   0.50    0.50    --  113.25-125.00  90.00   60
 17  \w     81.00 112.00   0.50    0.50    --  113.25-125.00  90.00   62
 18  \w     87.00 118.00   0.50    0.50    --  113.25-133.00  68.31   62
 19  \w     47.00  74.00   0.50    0.50    --  113.25-125.00 150.00   54
 20  \w     87.00 112.00   0.50    0.50    --  113.25-125.00 150.00   50
 21  \w     86.00 111.00   0.50    0.50    --  113.25-125.00 120.00   50
 22  \w     45.00  71.00   0.50    0.50    --  113.25-125.00 120.00   52
 23  \w     47.00 112.00   0.50    0.50    --  113.25-125.00  30.00  130
 24  \w     84.00 112.00   0.50    0.50    --  113.25-125.00 -60.00   56
 25  \w     66.00 112.00   0.50    0.50    --  113.25-125.00 -90.00   92
 26  \w     49.00 112.00   0.50    0.50    --  113.25-125.00-150.00  126
 27  \w     63.00 104.00   0.50    0.50    --  113.25-125.00-180.00   82
 28  \w     43.00 110.00   0.50    0.50    --  113.25-125.00-120.00  134
 29  \w     42.00 105.00   0.50    0.50    --  113.25 -94.00 -90.00  126
 30  \w     45.00  71.00   0.50    0.50    --  113.25 -94.00 -30.00   52
 31  \w     71.00 105.00   0.50    0.50    --  113.25 -94.00   0.00   68
 32  \w     65.00 107.00   0.50    0.50    --  113.25 -94.00  60.00   84
 33  \w     43.00  76.00   0.50    0.50    --  113.25 -94.00 120.00   66
 34  \w    136.00 173.00   0.50    0.50    --  113.25  15.00  30.00   74
 35  \w    116.00 169.00   0.50    0.50    --  113.25  77.00 150.00  106
 36  \w     95.00 120.00   0.50    0.50    --  113.25  77.00 120.00   50
 37  \w     95.00 176.00   0.50    0.50    --  113.25  66.00 -72.00  162
 38  \w    127.00 168.00   0.50    0.50    --  113.25  61.00 -90.00   82
 39  \w    102.00 172.00   0.50    0.50    --  113.25  30.00 -90.00  140
 40  \w     98.00 170.00   0.50    0.50    --  113.25  61.00-150.00  144
 41  \w    100.00 152.00   0.50    0.50    --  113.25  45.00-180.00  104
 42  \w    100.00 150.00   0.50    0.50    --  113.25  15.00   0.00  100
 43  \w     28.00 118.00   0.50    0.50    --   47.16  66.00 -72.00  180
 44  \w    -87.00 -16.00   0.50    0.50    --  -47.16 125.00  30.00  142
 45  \w    -73.00 -35.00   0.50    0.50    --  -47.16 -66.00 152.00   76
 46  \w   -109.00 -76.00   0.50    0.50    --  -47.16 -66.00 152.00   66
 47  \w   -144.00-118.00   0.50    0.50    --  -91.75 -66.00 152.00   52
 48  \w    -98.00 -59.00   0.50    0.50    --  -47.16 -57.00  90.00   78
 49  \w    -45.00 -16.00   0.50    0.50    --  -91.75  30.00 -60.00   58
 50  \w    -58.00 -32.00   0.50    0.50    --  -91.75  66.00 -72.00   52
 51  \w    -78.00 -35.00   0.50    0.50    --  -91.75  61.00  90.00   86
 52  \w    -45.00 -20.00   0.50    0.50    --  -91.75  30.00 150.00   50
 53  \w   -124.00 -96.00   0.50    0.50    --  -91.75 -94.00-120.00   56
 54  \w   -153.00-127.00   0.50    0.50    --  -91.75 -94.00-120.00   52
;
_diffrn_measurement_device 'four-circle diffractometer'
_diffrn_measurement_device_type 'XtaLAB Synergy, Dualflex, HyPix'
_diffrn_measurement_method '\w scans'
_diffrn_orient_matrix_type 'CrysAlisPro convention (1999,Acta A55,543-557)'
_diffrn_orient_matrix_UB_11 0.0240219000
_diffrn_orient_matrix_UB_12 0.1357589000
_diffrn_orient_matrix_UB_13 0.0455754000
_diffrn_orient_matrix_UB_21 -0.1080822000
_diffrn_orient_matrix_UB_22 -0.0403114000
_diffrn_orient_matrix_UB_23 0.0382451000
_diffrn_orient_matrix_UB_31 0.1092197000
_diffrn_orient_matrix_UB_32 -0.0458700000
_diffrn_orient_matrix_UB_33 0.0514550000
_diffrn_radiation_monochromator mirror
_diffrn_radiation_probe x-ray
_diffrn_radiation_type 'Cu K\a'
_diffrn_radiation_wavelength 1.54184
_diffrn_reflns_av_R_equivalents 0.0260
_diffrn_reflns_av_unetI/netI 0.0233
_diffrn_reflns_Laue_measured_fraction_full 0.999
_diffrn_reflns_Laue_measured_fraction_max 0.975
_diffrn_reflns_limit_h_max 12
_diffrn_reflns_limit_h_min -12
_diffrn_reflns_limit_k_max 13
_diffrn_reflns_limit_k_min -13
_diffrn_reflns_limit_l_max 26
_diffrn_reflns_limit_l_min -22
_diffrn_reflns_number 31444
_diffrn_reflns_point_group_measured_fraction_full 0.999
_diffrn_reflns_point_group_measured_fraction_max 0.975
_diffrn_reflns_theta_full 67.684
_diffrn_reflns_theta_max 80.347
_diffrn_reflns_theta_min 4.274
_diffrn_source 'micro-focus sealed X-ray tube'
_diffrn_source_type 'PhotonJet (Cu) X-ray Source'
_exptl_absorpt_coefficient_mu 2.276
_exptl_absorpt_correction_T_max 1.00000
_exptl_absorpt_correction_T_min 0.84251
_exptl_absorpt_correction_type multi-scan
_exptl_absorpt_process_details
;
CrysAlisPro 1.171.43.126a (Rigaku Oxford Diffraction, 2024)
Empirical absorption correction using spherical harmonics,
implemented in SCALE3 ABSPACK scaling algorithm.
;
_exptl_crystal_colour 'clear light colourless'
_exptl_crystal_density_diffrn 1.645
_exptl_crystal_description block
_exptl_crystal_F_000 1060
_exptl_crystal_size_max 0.07
_exptl_crystal_size_mid 0.06
_exptl_crystal_size_min 0.05
_refine_diff_density_max 0.763
_refine_diff_density_min -0.501
_refine_diff_density_rms 0.064
_refine_ls_extinction_method none
_refine_ls_goodness_of_fit_ref 1.069
_refine_ls_hydrogen_treatment mixed
_refine_ls_matrix_type full
_refine_ls_number_parameters 607
_refine_ls_number_reflns 8958
_refine_ls_number_restraints 0
_refine_ls_restrained_S_all 1.069
_refine_ls_R_factor_all 0.0373
_refine_ls_R_factor_gt 0.0349
_refine_ls_shift/su_max 0.002
_refine_ls_shift/su_mean 0.000
_refine_ls_structure_factor_coef Fsqd
_refine_ls_weighting_details 'w=1/[\s^2^(Fo^2^)+(0.0462P)^2^+1.7283P] where P=(Fo^2^+2Fc^2^)/3'
_refine_ls_weighting_scheme calc
_refine_ls_wR_factor_gt 0.0948
_refine_ls_wR_factor_ref 0.0964
_reflns_Friedel_coverage 0.000
_reflns_number_gt 8298
_reflns_number_total 8958
_reflns_threshold_expression 'I > 2\s(I)'
_cod_data_source_file d4sc05680a20.cif
_cod_data_source_block str1482lt150kcu34mm_auto
_cod_depositor_comments 'Adding full bibliography for 1574205--1574206.cif.'
_cod_original_cell_volume 2100.92(13)
_cod_database_code 1574206
_shelx_shelxl_version_number 2018/3
_chemical_oxdiff_formula 'C45 H40 N6 O Zn2'
_shelx_space_group_comment
;
The symmetry employed for this shelxl refinement is uniquely defined
by the following loop, which should always be used as a source of
symmetry information in preference to the above space-group names.
They are only intended as comments.
;
_olex2_refinement_description
;
1. Fixed Uiso
 At 1.2 times of:
  All C(H) groups, All C(H,H) groups
2.a Secondary CH2 refined with riding coordinates:
 C7(H7D,H7E), C8(H8A,H8B), C9(H9A,H9B), C10(H10A,H10B), C11(H11A,H11B),
 C17(H17A,H17B), C27(H27A,H27B), C33(H33A,H33B)
2.b Aromatic/amide H refined with riding coordinates:
 C3(H3), C5(H5), C13(H13), C14(H14), C15(H15), C16(H16), C19(H19), C20(H20),
 C21(H21), C22(H22), C29(H29), C30(H30), C31(H31), C32(H32), C35(H35), C36(H36),
  C37(H37), C38(H38)
;
_olex2_submission_special_instructions 'No special instructions were received'
_oxdiff_exptl_absorpt_empirical_details
;
Empirical correction (ABSPACK) includes:
- Absorption correction using spherical harmonics
- Frame scaling
;
_oxdiff_exptl_absorpt_empirical_full_max 1.500
_oxdiff_exptl_absorpt_empirical_full_min 0.767

loop_
_space_group_symop_operation_xyz
'x, y, z'
'-x, -y, -z'

loop_
_atom_site_label
_atom_site_type_symbol
_atom_site_fract_x
_atom_site_fract_y
_atom_site_fract_z
_atom_site_U_iso_or_equiv
_atom_site_adp_type
_atom_site_occupancy
_atom_site_site_symmetry_order
_atom_site_calc_flag
_atom_site_refinement_flags_posn
_atom_site_refinement_flags_adp
_atom_site_refinement_flags_occupancy
_atom_site_disorder_assembly
_atom_site_disorder_group
Zn1 Zn 0.75666(2) 0.62984(2) 0.82645(2) 0.02172(7) Uani 1 1 d . . . . .
Zn2 Zn 0.42815(2) 0.72254(2) 0.79514(2) 0.02376(8) Uani 1 1 d . . . . .
F1 F 0.5012(2) 0.6434(2) 1.03341(9) 0.0849(7) Uani 1 1 d . . . . .
F2 F 0.69726(15) 0.74124(18) 1.04778(7) 0.0568(4) Uani 1 1 d . . . . .
F3 F 0.5263(2) 0.8408(2) 1.02535(8) 0.0713(6) Uani 1 1 d . . . . .
F4 F 0.7432(2) 1.02284(16) 0.96479(8) 0.0597(4) Uani 1 1 d . . . . .
F5 F 0.87235(14) 1.07841(13) 0.90055(8) 0.0468(3) Uani 1 1 d . . . . .
F6 F 0.66797(15) 1.12356(13) 0.88526(8) 0.0442(3) Uani 1 1 d . . . . .
O1 O 0.56857(13) 0.61062(13) 0.76554(6) 0.0245(3) Uani 1 1 d . . . . .
O2 O 0.66102(15) 0.62916(16) 0.91682(7) 0.0342(3) Uani 1 1 d . . . . .
O3 O 0.46265(16) 0.71174(17) 0.89769(7) 0.0384(4) Uani 1 1 d . . . . .
O4 O 0.79119(16) 0.82626(14) 0.85477(8) 0.0335(3) Uani 1 1 d . . . . .
O5 O 0.58028(16) 0.88357(16) 0.82383(10) 0.0465(4) Uani 1 1 d . . . . .
N1 N 0.93627(16) 0.59942(16) 0.89348(8) 0.0240(3) Uani 1 1 d . . . . .
N2 N 0.83625(16) 0.61940(16) 0.73586(8) 0.0244(3) Uani 1 1 d . . . . .
N3 N 0.76094(16) 0.42037(15) 0.79896(8) 0.0220(3) Uani 1 1 d . . . . .
N4 N 0.29317(17) 0.86592(16) 0.80382(9) 0.0265(3) Uani 1 1 d . . . . .
N5 N 0.28300(16) 0.55217(16) 0.76818(8) 0.0252(3) Uani 1 1 d . . . . .
N6 N 0.34365(16) 0.72543(15) 0.68678(8) 0.0241(3) Uani 1 1 d . . . . .
N7 N 0.2415(2) 0.0218(2) 0.48084(10) 0.0350(4) Uani 1 1 d . . . . .
H7A H 0.161(3) 0.054(3) 0.4668(13) 0.033(6) Uiso 1 1 d . . . . .
H7B H 0.220(4) -0.067(4) 0.4870(19) 0.077(11) Uiso 1 1 d . . . . .
H7C H 0.285(3) 0.010(3) 0.4437(15) 0.045(8) Uiso 1 1 d . . . . .
C1 C 0.53350(18) 0.52014(19) 0.70786(9) 0.0234(4) Uani 1 1 d . . . . .
C2 C 0.55496(19) 0.39068(19) 0.70927(10) 0.0249(4) Uani 1 1 d . . . . .
C3 C 0.5146(2) 0.29692(19) 0.65012(10) 0.0274(4) Uani 1 1 d . . . . .
H3 H 0.529486 0.209760 0.651719 0.033 Uiso 1 1 calc R U . . .
C4 C 0.4528(2) 0.3278(2) 0.58846(10) 0.0282(4) Uani 1 1 d . . . . .
C5 C 0.4345(2) 0.4561(2) 0.58735(10) 0.0273(4) Uani 1 1 d . . . . .
H5 H 0.394042 0.478894 0.545551 0.033 Uiso 1 1 calc R U . . .
C6 C 0.47356(19) 0.55274(19) 0.64581(10) 0.0249(4) Uani 1 1 d . . . . .
C7 C 0.62088(19) 0.35453(19) 0.77511(10) 0.0255(4) Uani 1 1 d . . . . .
H7D H 0.567711 0.379817 0.810210 0.031 Uiso 1 1 calc R U . . .
H7E H 0.622779 0.259702 0.768252 0.031 Uiso 1 1 calc R U . . .
C8 C 0.4004(2) 0.2229(2) 0.52597(10) 0.0334(4) Uani 1 1 d . . . . .
H8A H 0.476979 0.194264 0.505955 0.040 Uiso 1 1 calc R U . . .
H8B H 0.338854 0.258160 0.491457 0.040 Uiso 1 1 calc R U . . .
C9 C 0.3252(3) 0.1072(2) 0.54349(11) 0.0393(5) Uani 1 1 d . . . . .
H9A H 0.391069 0.057007 0.567165 0.047 Uiso 1 1 calc R U . . .
H9B H 0.266225 0.138241 0.574855 0.047 Uiso 1 1 calc R U . . .
C10 C 0.4443(2) 0.68985(19) 0.64464(10) 0.0274(4) Uani 1 1 d . . . . .
H10A H 0.528750 0.749084 0.662609 0.033 Uiso 1 1 calc R U . . .
H10B H 0.408879 0.698962 0.597071 0.033 Uiso 1 1 calc R U . . .
C11 C 0.8421(2) 0.39545(19) 0.74579(10) 0.0263(4) Uani 1 1 d . . . . .
H11A H 0.807518 0.310459 0.715860 0.032 Uiso 1 1 calc R U . . .
H11B H 0.936966 0.391402 0.768021 0.032 Uiso 1 1 calc R U . . .
C12 C 0.83766(18) 0.49825(19) 0.70287(10) 0.0248(4) Uani 1 1 d . . . . .
C13 C 0.8423(2) 0.4701(2) 0.63401(10) 0.0314(4) Uani 1 1 d . . . . .
H13 H 0.840606 0.383327 0.611202 0.038 Uiso 1 1 calc R U . . .
C14 C 0.8495(2) 0.5714(3) 0.59963(11) 0.0375(5) Uani 1 1 d . . . . .
H14 H 0.854303 0.555066 0.552847 0.045 Uiso 1 1 calc R U . . .
C15 C 0.8496(2) 0.6966(2) 0.63386(11) 0.0363(5) Uani 1 1 d . . . . .
H15 H 0.855416 0.767362 0.611117 0.044 Uiso 1 1 calc R U . . .
C16 C 0.8412(2) 0.7169(2) 0.70176(11) 0.0303(4) Uani 1 1 d . . . . .
H16 H 0.838908 0.802558 0.725043 0.036 Uiso 1 1 calc R U . . .
C17 C 0.8277(2) 0.38025(19) 0.86141(10) 0.0256(4) Uani 1 1 d . . . . .
H17A H 0.855740 0.292859 0.849857 0.031 Uiso 1 1 calc R U . . .
H17B H 0.763916 0.376636 0.892275 0.031 Uiso 1 1 calc R U . . .
C18 C 0.94953(19) 0.47513(19) 0.89667(9) 0.0232(4) Uani 1 1 d . . . . .
C19 C 1.0674(2) 0.4374(2) 0.93112(10) 0.0276(4) Uani 1 1 d . . . . .
H19 H 1.074685 0.348848 0.932615 0.033 Uiso 1 1 calc R U . . .
C20 C 1.1738(2) 0.5308(2) 0.96320(10) 0.0304(4) Uani 1 1 d . . . . .
H20 H 1.255442 0.507154 0.987009 0.037 Uiso 1 1 calc R U . . .
C21 C 1.1602(2) 0.6587(2) 0.96025(10) 0.0315(4) Uani 1 1 d . . . . .
H21 H 1.232029 0.724474 0.981866 0.038 Uiso 1 1 calc R U . . .
C22 C 1.0394(2) 0.6892(2) 0.92508(10) 0.0288(4) Uani 1 1 d . . . . .
H22 H 1.029540 0.777289 0.923360 0.035 Uiso 1 1 calc R U . . .
C23 C 0.5667(2) 0.6846(2) 0.93345(10) 0.0280(4) Uani 1 1 d . . . . .
C24 C 0.5737(2) 0.7280(2) 1.01059(11) 0.0353(5) Uani 1 1 d . . . . .
C25 C 0.6997(2) 0.90024(19) 0.85358(11) 0.0298(4) Uani 1 1 d . . . . .
C26 C 0.7463(2) 1.0335(2) 0.90038(11) 0.0337(4) Uani 1 1 d . . . . .
C27 C 0.3136(2) 0.85978(19) 0.68704(10) 0.0296(4) Uani 1 1 d . . . . .
H27A H 0.255204 0.865360 0.642914 0.036 Uiso 1 1 calc R U . . .
H27B H 0.398500 0.917125 0.693245 0.036 Uiso 1 1 calc R U . . .
C28 C 0.2429(2) 0.90256(18) 0.74462(10) 0.0269(4) Uani 1 1 d . . . . .
C29 C 0.1339(2) 0.97424(19) 0.73802(11) 0.0319(4) Uani 1 1 d . . . . .
H29 H 0.096669 0.995450 0.695325 0.038 Uiso 1 1 calc R U . . .
C30 C 0.0800(2) 1.0145(2) 0.79476(12) 0.0342(5) Uani 1 1 d . . . . .
H30 H 0.004949 1.063242 0.791363 0.041 Uiso 1 1 calc R U . . .
C31 C 0.1369(2) 0.9828(2) 0.85632(12) 0.0345(5) Uani 1 1 d . . . . .
H31 H 0.103918 1.011948 0.896233 0.041 Uiso 1 1 calc R U . . .
C32 C 0.2432(2) 0.9074(2) 0.85853(11) 0.0303(4) Uani 1 1 d . . . . .
H32 H 0.281711 0.884476 0.900605 0.036 Uiso 1 1 calc R U . . .
C33 C 0.21831(19) 0.63483(19) 0.66433(10) 0.0264(4) Uani 1 1 d . . . . .
H33A H 0.204811 0.600309 0.614796 0.032 Uiso 1 1 calc R U . . .
H33B H 0.140604 0.682303 0.671969 0.032 Uiso 1 1 calc R U . . .
C34 C 0.22198(19) 0.52340(19) 0.70196(10) 0.0251(4) Uani 1 1 d . . . . .
C35 C 0.1608(2) 0.4005(2) 0.67046(11) 0.0316(4) Uani 1 1 d . . . . .
H35 H 0.118875 0.382307 0.623381 0.038 Uiso 1 1 calc R U . . .
C36 C 0.1620(2) 0.3046(2) 0.70891(13) 0.0383(5) Uani 1 1 d . . . . .
H36 H 0.120081 0.219687 0.688690 0.046 Uiso 1 1 calc R U . . .
C37 C 0.2252(2) 0.3342(2) 0.77714(13) 0.0382(5) Uani 1 1 d . . . . .
H37 H 0.227167 0.270004 0.804548 0.046 Uiso 1 1 calc R U . . .
C38 C 0.2849(2) 0.4578(2) 0.80455(11) 0.0312(4) Uani 1 1 d . . . . .
H38 H 0.329419 0.477410 0.851258 0.037 Uiso 1 1 calc R U . . .
O6 O 0.1537(2) 0.77387(18) 0.50495(10) 0.0510(4) Uani 1 1 d . . . . .
O7 O -0.0637(2) 0.7272(2) 0.49174(10) 0.0694(7) Uani 1 1 d . . . . .
O8 O 0.03515(19) 0.90712(18) 0.55448(9) 0.0463(4) Uani 1 1 d . . . . .
N8 N 0.0409(2) 0.8016(2) 0.51687(10) 0.0420(5) Uani 1 1 d . . . . .
O9 O 0.3620(2) 1.01002(19) 0.36687(10) 0.0512(4) Uani 1 1 d . . . . .
O10 O 0.1525(2) 0.9281(2) 0.33525(10) 0.0578(5) Uani 1 1 d . . . . .
O11 O 0.2669(3) 0.9481(2) 0.25934(11) 0.0754(7) Uani 1 1 d . . . . .
N9 N 0.2596(2) 0.96247(19) 0.31972(10) 0.0425(5) Uani 1 1 d . . . . .

loop_
_atom_site_aniso_label
_atom_site_aniso_U_11
_atom_site_aniso_U_22
_atom_site_aniso_U_33
_atom_site_aniso_U_23
_atom_site_aniso_U_13
_atom_site_aniso_U_12
Zn1 0.02142(13) 0.02192(13) 0.02099(13) 0.00425(9) 0.00142(9) 0.00506(9)
Zn2 0.02087(13) 0.02652(14) 0.02208(13) 0.00280(10) 0.00091(10) 0.00535(10)
F1 0.0966(15) 0.1131(17) 0.0388(9) 0.0163(10) 0.0180(9) -0.0406(13)
F2 0.0392(8) 0.0835(12) 0.0343(7) -0.0113(7) -0.0089(6) 0.0194(8)
F3 0.0891(13) 0.0857(13) 0.0380(8) -0.0043(8) 0.0077(8) 0.0563(11)
F4 0.0985(14) 0.0452(9) 0.0351(7) 0.0022(6) 0.0198(8) 0.0050(9)
F5 0.0331(7) 0.0334(7) 0.0670(10) -0.0049(6) 0.0086(6) -0.0015(5)
F6 0.0442(8) 0.0270(6) 0.0620(9) 0.0033(6) 0.0151(7) 0.0094(6)
O1 0.0204(6) 0.0279(7) 0.0217(6) -0.0003(5) -0.0006(5) 0.0064(5)
O2 0.0304(7) 0.0505(9) 0.0263(7) 0.0117(6) 0.0083(6) 0.0173(7)
O3 0.0342(8) 0.0575(10) 0.0230(7) 0.0050(7) 0.0012(6) 0.0204(7)
O4 0.0362(8) 0.0231(7) 0.0370(8) 0.0013(6) -0.0003(6) 0.0090(6)
O5 0.0295(8) 0.0292(8) 0.0721(12) -0.0060(8) 0.0053(8) -0.0004(6)
N1 0.0236(8) 0.0261(8) 0.0218(7) 0.0058(6) 0.0023(6) 0.0032(6)
N2 0.0211(7) 0.0287(8) 0.0240(7) 0.0076(6) 0.0036(6) 0.0038(6)
N3 0.0219(7) 0.0233(7) 0.0197(7) 0.0045(6) 0.0008(6) 0.0036(6)
N4 0.0246(8) 0.0253(8) 0.0291(8) 0.0054(6) 0.0039(6) 0.0052(6)
N5 0.0223(8) 0.0275(8) 0.0259(8) 0.0058(6) 0.0046(6) 0.0032(6)
N6 0.0240(8) 0.0235(8) 0.0245(8) 0.0059(6) 0.0025(6) 0.0044(6)
N7 0.0369(10) 0.0337(10) 0.0287(9) -0.0007(7) 0.0024(8) -0.0045(8)
C1 0.0189(8) 0.0270(9) 0.0217(8) 0.0005(7) 0.0016(7) 0.0025(7)
C2 0.0203(8) 0.0288(9) 0.0236(9) 0.0041(7) 0.0009(7) 0.0020(7)
C3 0.0268(9) 0.0255(9) 0.0269(9) 0.0026(7) 0.0011(8) 0.0017(7)
C4 0.0264(9) 0.0319(10) 0.0227(9) 0.0001(8) 0.0016(7) 0.0011(8)
C5 0.0249(9) 0.0336(10) 0.0213(9) 0.0047(8) 0.0010(7) 0.0018(8)
C6 0.0218(9) 0.0286(9) 0.0232(9) 0.0038(7) 0.0035(7) 0.0031(7)
C7 0.0238(9) 0.0249(9) 0.0258(9) 0.0054(7) 0.0010(7) 0.0007(7)
C8 0.0383(11) 0.0327(11) 0.0237(9) -0.0007(8) 0.0009(8) -0.0002(9)
C9 0.0453(13) 0.0398(12) 0.0254(10) 0.0001(9) 0.0000(9) -0.0081(10)
C10 0.0297(10) 0.0291(10) 0.0235(9) 0.0065(7) 0.0045(7) 0.0042(8)
C11 0.0273(9) 0.0263(9) 0.0252(9) 0.0028(7) 0.0058(7) 0.0074(7)
C12 0.0187(8) 0.0326(10) 0.0226(9) 0.0049(7) 0.0030(7) 0.0041(7)
C13 0.0251(9) 0.0418(12) 0.0253(9) 0.0020(8) 0.0044(8) 0.0051(8)
C14 0.0320(11) 0.0582(15) 0.0232(10) 0.0119(9) 0.0046(8) 0.0041(10)
C15 0.0327(11) 0.0463(13) 0.0325(11) 0.0186(10) 0.0041(9) 0.0019(9)
C16 0.0271(10) 0.0338(11) 0.0314(10) 0.0124(8) 0.0043(8) 0.0031(8)
C17 0.0276(9) 0.0244(9) 0.0247(9) 0.0097(7) 0.0002(7) 0.0037(7)
C18 0.0232(9) 0.0279(9) 0.0197(8) 0.0078(7) 0.0038(7) 0.0042(7)
C19 0.0281(10) 0.0325(10) 0.0233(9) 0.0090(8) 0.0031(7) 0.0080(8)
C20 0.0241(9) 0.0438(12) 0.0225(9) 0.0073(8) 0.0009(7) 0.0070(8)
C21 0.0274(10) 0.0370(11) 0.0262(9) 0.0043(8) 0.0006(8) -0.0025(8)
C22 0.0295(10) 0.0283(10) 0.0264(9) 0.0052(8) 0.0019(8) 0.0008(8)
C23 0.0262(9) 0.0332(10) 0.0228(9) 0.0040(8) 0.0017(7) 0.0051(8)
C24 0.0290(10) 0.0497(13) 0.0257(10) 0.0052(9) 0.0016(8) 0.0106(9)
C25 0.0341(11) 0.0236(9) 0.0327(10) 0.0058(8) 0.0092(8) 0.0026(8)
C26 0.0365(11) 0.0281(10) 0.0368(11) 0.0031(8) 0.0111(9) 0.0046(8)
C27 0.0354(11) 0.0248(9) 0.0299(10) 0.0092(8) 0.0053(8) 0.0074(8)
C28 0.0278(10) 0.0210(9) 0.0307(10) 0.0057(7) 0.0028(8) 0.0027(7)
C29 0.0335(11) 0.0234(9) 0.0373(11) 0.0084(8) 0.0010(9) 0.0052(8)
C30 0.0298(10) 0.0258(10) 0.0466(12) 0.0058(9) 0.0063(9) 0.0074(8)
C31 0.0331(11) 0.0312(11) 0.0409(12) 0.0051(9) 0.0127(9) 0.0068(9)
C32 0.0296(10) 0.0300(10) 0.0324(10) 0.0067(8) 0.0075(8) 0.0056(8)
C33 0.0224(9) 0.0287(10) 0.0252(9) 0.0045(7) -0.0021(7) 0.0044(7)
C34 0.0195(8) 0.0279(9) 0.0270(9) 0.0048(7) 0.0026(7) 0.0035(7)
C35 0.0275(10) 0.0314(10) 0.0336(10) 0.0029(8) 0.0050(8) 0.0009(8)
C36 0.0388(12) 0.0279(11) 0.0481(13) 0.0062(9) 0.0114(10) 0.0002(9)
C37 0.0405(12) 0.0330(11) 0.0459(13) 0.0161(10) 0.0136(10) 0.0035(9)
C38 0.0302(10) 0.0357(11) 0.0310(10) 0.0122(8) 0.0087(8) 0.0059(8)
O6 0.0643(12) 0.0420(10) 0.0473(10) 0.0050(8) 0.0160(9) 0.0082(9)
O7 0.0690(14) 0.0881(16) 0.0392(10) 0.0038(10) 0.0075(9) -0.0360(12)
O8 0.0504(10) 0.0498(10) 0.0383(9) 0.0071(8) 0.0091(8) 0.0071(8)
N8 0.0468(12) 0.0519(12) 0.0261(9) 0.0095(8) 0.0073(8) -0.0061(10)
O9 0.0504(11) 0.0473(10) 0.0553(11) 0.0029(9) 0.0189(9) -0.0008(8)
O10 0.0461(11) 0.0781(15) 0.0412(10) -0.0039(9) 0.0042(8) 0.0068(10)
O11 0.126(2) 0.0746(15) 0.0402(11) 0.0185(10) 0.0355(13) 0.0413(15)
N9 0.0667(14) 0.0339(10) 0.0301(9) 0.0057(8) 0.0125(9) 0.0219(10)

loop_
_atom_type_symbol
_atom_type_description
_atom_type_scat_dispersion_real
_atom_type_scat_dispersion_imag
_atom_type_scat_source
C C 0.0181 0.0091 'International Tables Vol C Tables 4.2.6.8 and 6.1.1.4'
H H 0.0000 0.0000 'International Tables Vol C Tables 4.2.6.8 and 6.1.1.4'
F F 0.0727 0.0534 'International Tables Vol C Tables 4.2.6.8 and 6.1.1.4'
N N 0.0311 0.0180 'International Tables Vol C Tables 4.2.6.8 and 6.1.1.4'
O O 0.0492 0.0322 'International Tables Vol C Tables 4.2.6.8 and 6.1.1.4'
Zn Zn -1.5491 0.6778 'International Tables Vol C Tables 4.2.6.8 and 6.1.1.4'

loop_
_geom_angle_atom_site_label_1
_geom_angle_atom_site_label_2
_geom_angle_atom_site_label_3
_geom_angle
_geom_angle_site_symmetry_1
_geom_angle_site_symmetry_3
_geom_angle_publ_flag
O1 Zn1 O2 89.07(5) . . ?
O1 Zn1 N1 164.70(6) . . ?
O1 Zn1 N2 87.63(6) . . ?
O1 Zn1 N3 89.40(6) . . ?
O4 Zn1 O1 100.17(6) . . ?
O4 Zn1 O2 87.84(6) . . ?
O4 Zn1 N1 93.64(6) . . ?
O4 Zn1 N2 95.45(6) . . ?
O4 Zn1 N3 169.22(6) . . ?
N1 Zn1 O2 84.89(6) . . ?
N1 Zn1 N2 97.64(6) . . ?
N1 Zn1 N3 77.49(6) . . ?
N2 Zn1 O2 175.70(6) . . ?
N2 Zn1 N3 79.89(6) . . ?
N3 Zn1 O2 97.33(6) . . ?
O1 Zn2 O3 99.54(6) . . ?
O1 Zn2 O5 88.48(6) . . ?
O1 Zn2 N4 163.82(6) . . ?
O1 Zn2 N5 88.77(6) . . ?
O1 Zn2 N6 89.38(6) . . ?
O3 Zn2 O5 86.66(8) . . ?
O3 Zn2 N4 94.43(6) . . ?
O3 Zn2 N5 91.77(7) . . ?
O3 Zn2 N6 167.24(6) . . ?
O5 Zn2 N5 176.58(6) . . ?
O5 Zn2 N6 102.78(7) . . ?
N4 Zn2 O5 84.21(7) . . ?
N4 Zn2 N5 98.96(6) . . ?
N4 Zn2 N6 78.24(6) . . ?
N5 Zn2 N6 79.24(6) . . ?
Zn2 O1 Zn1 119.52(6) . . ?
C1 O1 Zn1 121.05(11) . . ?
C1 O1 Zn2 119.34(11) . . ?
C23 O2 Zn1 130.97(13) . . ?
C23 O3 Zn2 127.76(14) . . ?
C25 O4 Zn1 124.23(14) . . ?
C25 O5 Zn2 134.46(15) . . ?
C18 N1 Zn1 114.69(12) . . ?
C22 N1 Zn1 126.10(13) . . ?
C22 N1 C18 118.75(16) . . ?
C12 N2 Zn1 113.70(13) . . ?
C12 N2 C16 119.07(17) . . ?
C16 N2 Zn1 123.62(14) . . ?
C7 N3 Zn1 109.91(11) . . ?
C11 N3 Zn1 108.21(11) . . ?
C11 N3 C7 111.98(15) . . ?
C17 N3 Zn1 105.96(11) . . ?
C17 N3 C7 110.44(15) . . ?
C17 N3 C11 110.14(15) . . ?
C28 N4 Zn2 114.22(13) . . ?
C32 N4 Zn2 126.03(14) . . ?
C32 N4 C28 119.13(17) . . ?
C34 N5 Zn2 114.00(13) . . ?
C34 N5 C38 118.37(18) . . ?
C38 N5 Zn2 123.69(14) . . ?
C10 N6 Zn2 110.14(11) . . ?
C27 N6 Zn2 104.27(12) . . ?
C27 N6 C10 111.59(15) . . ?
C27 N6 C33 110.74(15) . . ?
C33 N6 Zn2 108.22(11) . . ?
C33 N6 C10 111.58(15) . . ?
H7A N7 H7B 108(3) . . ?
H7A N7 H7C 108(2) . . ?
H7B N7 H7C 103(3) . . ?
C9 N7 H7A 111.1(16) . . ?
C9 N7 H7B 113(2) . . ?
C9 N7 H7C 113.3(18) . . ?
O1 C1 C2 120.17(17) . . ?
O1 C1 C6 120.86(17) . . ?
C6 C1 C2 118.97(17) . . ?
C1 C2 C7 119.61(17) . . ?
C3 C2 C1 120.00(18) . . ?
C3 C2 C7 120.39(18) . . ?
C2 C3 H3 119.2 . . ?
C2 C3 C4 121.53(19) . . ?
C4 C3 H3 119.2 . . ?
C3 C4 C8 120.63(19) . . ?
C5 C4 C3 118.01(18) . . ?
C5 C4 C8 121.27(18) . . ?
C4 C5 H5 119.0 . . ?
C4 C5 C6 121.99(18) . . ?
C6 C5 H5 119.0 . . ?
C1 C6 C10 119.20(17) . . ?
C5 C6 C1 119.50(18) . . ?
C5 C6 C10 121.18(17) . . ?
N3 C7 C2 110.38(15) . . ?
N3 C7 H7D 109.6 . . ?
N3 C7 H7E 109.6 . . ?
C2 C7 H7D 109.6 . . ?
C2 C7 H7E 109.6 . . ?
H7D C7 H7E 108.1 . . ?
C4 C8 H8A 109.3 . . ?
C4 C8 H8B 109.3 . . ?
C4 C8 C9 111.41(18) . . ?
H8A C8 H8B 108.0 . . ?
C9 C8 H8A 109.3 . . ?
C9 C8 H8B 109.3 . . ?
N7 C9 C8 111.18(18) . . ?
N7 C9 H9A 109.4 . . ?
N7 C9 H9B 109.4 . . ?
C8 C9 H9A 109.4 . . ?
C8 C9 H9B 109.4 . . ?
H9A C9 H9B 108.0 . . ?
N6 C10 C6 110.33(16) . . ?
N6 C10 H10A 109.6 . . ?
N6 C10 H10B 109.6 . . ?
C6 C10 H10A 109.6 . . ?
C6 C10 H10B 109.6 . . ?
H10A C10 H10B 108.1 . . ?
N3 C11 H11A 109.1 . . ?
N3 C11 H11B 109.1 . . ?
N3 C11 C12 112.39(15) . . ?
H11A C11 H11B 107.9 . . ?
C12 C11 H11A 109.1 . . ?
C12 C11 H11B 109.1 . . ?
N2 C12 C11 115.88(16) . . ?
N2 C12 C13 122.04(19) . . ?
C13 C12 C11 121.99(18) . . ?
C12 C13 H13 120.8 . . ?
C14 C13 C12 118.4(2) . . ?
C14 C13 H13 120.8 . . ?
C13 C14 H14 120.2 . . ?
C13 C14 C15 119.6(2) . . ?
C15 C14 H14 120.2 . . ?
C14 C15 H15 120.6 . . ?
C16 C15 C14 118.8(2) . . ?
C16 C15 H15 120.6 . . ?
N2 C16 C15 122.1(2) . . ?
N2 C16 H16 118.9 . . ?
C15 C16 H16 118.9 . . ?
N3 C17 H17A 109.7 . . ?
N3 C17 H17B 109.7 . . ?
N3 C17 C18 109.67(15) . . ?
H17A C17 H17B 108.2 . . ?
C18 C17 H17A 109.7 . . ?
C18 C17 H17B 109.7 . . ?
N1 C18 C17 115.58(16) . . ?
N1 C18 C19 121.92(18) . . ?
C19 C18 C17 122.50(18) . . ?
C18 C19 H19 120.5 . . ?
C20 C19 C18 118.93(19) . . ?
C20 C19 H19 120.5 . . ?
C19 C20 H20 120.4 . . ?
C21 C20 C19 119.24(19) . . ?
C21 C20 H20 120.4 . . ?
C20 C21 H21 120.7 . . ?
C20 C21 C22 118.62(19) . . ?
C22 C21 H21 120.7 . . ?
N1 C22 C21 122.53(19) . . ?
N1 C22 H22 118.7 . . ?
C21 C22 H22 118.7 . . ?
O2 C23 O3 130.36(19) . . ?
O2 C23 C24 116.97(17) . . ?
O3 C23 C24 112.66(18) . . ?
F1 C24 F3 106.7(2) . . ?
F1 C24 C23 110.9(2) . . ?
F2 C24 F1 106.9(2) . . ?
F2 C24 F3 106.1(2) . . ?
F2 C24 C23 113.33(18) . . ?
F3 C24 C23 112.56(18) . . ?
O4 C25 C26 113.05(19) . . ?
O5 C25 O4 131.7(2) . . ?
O5 C25 C26 115.18(19) . . ?
F4 C26 C25 108.77(18) . . ?
F5 C26 F4 106.71(19) . . ?
F5 C26 C25 113.24(18) . . ?
F6 C26 F4 106.77(18) . . ?
F6 C26 F5 107.44(18) . . ?
F6 C26 C25 113.51(19) . . ?
N6 C27 H27A 109.8 . . ?
N6 C27 H27B 109.8 . . ?
N6 C27 C28 109.19(16) . . ?
H27A C27 H27B 108.3 . . ?
C28 C27 H27A 109.8 . . ?
C28 C27 H27B 109.8 . . ?
N4 C28 C27 115.22(17) . . ?
N4 C28 C29 121.56(19) . . ?
C29 C28 C27 123.21(18) . . ?
C28 C29 H29 120.5 . . ?
C28 C29 C30 119.0(2) . . ?
C30 C29 H29 120.5 . . ?
C29 C30 H30 120.4 . . ?
C31 C30 C29 119.2(2) . . ?
C31 C30 H30 120.4 . . ?
C30 C31 H31 120.7 . . ?
C30 C31 C32 118.6(2) . . ?
C32 C31 H31 120.7 . . ?
N4 C32 C31 122.4(2) . . ?
N4 C32 H32 118.8 . . ?
C31 C32 H32 118.8 . . ?
N6 C33 H33A 109.1 . . ?
N6 C33 H33B 109.1 . . ?
N6 C33 C34 112.30(15) . . ?
H33A C33 H33B 107.9 . . ?
C34 C33 H33A 109.1 . . ?
C34 C33 H33B 109.1 . . ?
N5 C34 C33 115.94(17) . . ?
N5 C34 C35 122.20(18) . . ?
C35 C34 C33 121.81(18) . . ?
C34 C35 H35 120.6 . . ?
C36 C35 C34 118.7(2) . . ?
C36 C35 H35 120.6 . . ?
C35 C36 H36 120.5 . . ?
C37 C36 C35 119.1(2) . . ?
C37 C36 H36 120.5 . . ?
C36 C37 H37 120.6 . . ?
C38 C37 C36 118.8(2) . . ?
C38 C37 H37 120.6 . . ?
N5 C38 C37 122.8(2) . . ?
N5 C38 H38 118.6 . . ?
C37 C38 H38 118.6 . . ?
O7 N8 O6 121.4(2) . . ?
O7 N8 O8 119.6(2) . . ?
O8 N8 O6 118.9(2) . . ?
O10 N9 O9 119.2(2) . . ?
O11 N9 O9 120.8(3) . . ?
O11 N9 O10 119.9(3) . . ?

loop_
_geom_bond_atom_site_label_1
_geom_bond_atom_site_label_2
_geom_bond_distance
_geom_bond_site_symmetry_2
_geom_bond_publ_flag
Zn1 O1 2.0411(13) . ?
Zn1 O2 2.2439(15) . ?
Zn1 O4 2.0400(15) . ?
Zn1 N1 2.1381(16) . ?
Zn1 N2 2.1440(16) . ?
Zn1 N3 2.1932(16) . ?
Zn2 O1 2.0346(13) . ?
Zn2 O3 2.0748(15) . ?
Zn2 O5 2.1299(17) . ?
Zn2 N4 2.1271(16) . ?
Zn2 N5 2.1595(17) . ?
Zn2 N6 2.2138(16) . ?
F1 C24 1.319(3) . ?
F2 C24 1.318(3) . ?
F3 C24 1.327(3) . ?
F4 C26 1.343(3) . ?
F5 C26 1.332(3) . ?
F6 C26 1.326(3) . ?
O1 C1 1.347(2) . ?
O2 C23 1.233(3) . ?
O3 C23 1.245(2) . ?
O4 C25 1.258(3) . ?
O5 C25 1.231(3) . ?
N1 C18 1.343(2) . ?
N1 C22 1.338(3) . ?
N2 C12 1.341(3) . ?
N2 C16 1.344(3) . ?
N3 C7 1.487(2) . ?
N3 C11 1.484(2) . ?
N3 C17 1.468(2) . ?
N4 C28 1.349(3) . ?
N4 C32 1.333(3) . ?
N5 C34 1.341(3) . ?
N5 C38 1.342(3) . ?
N6 C10 1.487(3) . ?
N6 C27 1.474(2) . ?
N6 C33 1.479(2) . ?
N7 H7A 0.92(3) . ?
N7 H7B 0.99(4) . ?
N7 H7C 0.95(3) . ?
N7 C9 1.492(3) . ?
C1 C2 1.406(3) . ?
C1 C6 1.404(3) . ?
C2 C3 1.390(3) . ?
C2 C7 1.504(3) . ?
C3 H3 0.9500 . ?
C3 C4 1.395(3) . ?
C4 C5 1.386(3) . ?
C4 C8 1.513(3) . ?
C5 H5 0.9500 . ?
C5 C6 1.396(3) . ?
C6 C10 1.505(3) . ?
C7 H7D 0.9900 . ?
C7 H7E 0.9900 . ?
C8 H8A 0.9900 . ?
C8 H8B 0.9900 . ?
C8 C9 1.525(3) . ?
C9 H9A 0.9900 . ?
C9 H9B 0.9900 . ?
C10 H10A 0.9900 . ?
C10 H10B 0.9900 . ?
C11 H11A 0.9900 . ?
C11 H11B 0.9900 . ?
C11 C12 1.508(3) . ?
C12 C13 1.393(3) . ?
C13 H13 0.9500 . ?
C13 C14 1.383(3) . ?
C14 H14 0.9500 . ?
C14 C15 1.385(4) . ?
C15 H15 0.9500 . ?
C15 C16 1.383(3) . ?
C16 H16 0.9500 . ?
C17 H17A 0.9900 . ?
C17 H17B 0.9900 . ?
C17 C18 1.507(3) . ?
C18 C19 1.389(3) . ?
C19 H19 0.9500 . ?
C19 C20 1.383(3) . ?
C20 H20 0.9500 . ?
C20 C21 1.381(3) . ?
C21 H21 0.9500 . ?
C21 C22 1.386(3) . ?
C22 H22 0.9500 . ?
C23 C24 1.544(3) . ?
C25 C26 1.540(3) . ?
C27 H27A 0.9900 . ?
C27 H27B 0.9900 . ?
C27 C28 1.513(3) . ?
C28 C29 1.387(3) . ?
C29 H29 0.9500 . ?
C29 C30 1.388(3) . ?
C30 H30 0.9500 . ?
C30 C31 1.383(3) . ?
C31 H31 0.9500 . ?
C31 C32 1.389(3) . ?
C32 H32 0.9500 . ?
C33 H33A 0.9900 . ?
C33 H33B 0.9900 . ?
C33 C34 1.513(3) . ?
C34 C35 1.385(3) . ?
C35 H35 0.9500 . ?
C35 C36 1.385(3) . ?
C36 H36 0.9500 . ?
C36 C37 1.383(4) . ?
C37 H37 0.9500 . ?
C37 C38 1.372(3) . ?
C38 H38 0.9500 . ?
O6 N8 1.263(3) . ?
O7 N8 1.237(3) . ?
O8 N8 1.250(3) . ?
O9 N9 1.273(3) . ?
O10 N9 1.238(3) . ?
O11 N9 1.230(3) . ?

loop_
_geom_torsion_atom_site_label_1
_geom_torsion_atom_site_label_2
_geom_torsion_atom_site_label_3
_geom_torsion_atom_site_label_4
_geom_torsion
_geom_torsion_site_symmetry_1
_geom_torsion_site_symmetry_2
_geom_torsion_site_symmetry_3
_geom_torsion_site_symmetry_4
_geom_torsion_publ_flag
Zn1 O1 C1 C2 50.8(2) . . . . ?
Zn1 O1 C1 C6 -130.08(16) . . . . ?
Zn1 O2 C23 O3 33.9(4) . . . . ?
Zn1 O2 C23 C24 -146.75(16) . . . . ?
Zn1 O4 C25 O5 -18.2(3) . . . . ?
Zn1 O4 C25 C26 159.04(14) . . . . ?
Zn1 N1 C18 C17 -8.9(2) . . . . ?
Zn1 N1 C18 C19 172.02(14) . . . . ?
Zn1 N1 C22 C21 -170.91(15) . . . . ?
Zn1 N2 C12 C11 -25.0(2) . . . . ?
Zn1 N2 C12 C13 158.47(15) . . . . ?
Zn1 N2 C16 C15 -158.09(16) . . . . ?
Zn1 N3 C7 C2 66.22(17) . . . . ?
Zn1 N3 C11 C12 -28.43(18) . . . . ?
Zn1 N3 C17 C18 -43.57(17) . . . . ?
Zn2 O1 C1 C2 -125.56(16) . . . . ?
Zn2 O1 C1 C6 53.6(2) . . . . ?
Zn2 O3 C23 O2 -19.2(4) . . . . ?
Zn2 O3 C23 C24 161.45(15) . . . . ?
Zn2 O5 C25 O4 33.0(4) . . . . ?
Zn2 O5 C25 C26 -144.18(18) . . . . ?
Zn2 N4 C28 C27 -13.3(2) . . . . ?
Zn2 N4 C28 C29 166.61(16) . . . . ?
Zn2 N4 C32 C31 -167.58(16) . . . . ?
Zn2 N5 C34 C33 -23.8(2) . . . . ?
Zn2 N5 C34 C35 158.85(16) . . . . ?
Zn2 N5 C38 C37 -157.40(17) . . . . ?
Zn2 N6 C10 C6 64.27(17) . . . . ?
Zn2 N6 C27 C28 -45.66(17) . . . . ?
Zn2 N6 C33 C34 -30.02(18) . . . . ?
O1 C1 C2 C3 177.90(18) . . . . ?
O1 C1 C2 C7 -1.7(3) . . . . ?
O1 C1 C6 C5 -177.98(17) . . . . ?
O1 C1 C6 C10 -2.0(3) . . . . ?
O2 C23 C24 F1 -97.9(3) . . . . ?
O2 C23 C24 F2 22.3(3) . . . . ?
O2 C23 C24 F3 142.7(2) . . . . ?
O3 C23 C24 F1 81.5(3) . . . . ?
O3 C23 C24 F2 -158.3(2) . . . . ?
O3 C23 C24 F3 -37.9(3) . . . . ?
O4 C25 C26 F4 -80.2(2) . . . . ?
O4 C25 C26 F5 38.3(3) . . . . ?
O4 C25 C26 F6 161.15(19) . . . . ?
O5 C25 C26 F4 97.6(2) . . . . ?
O5 C25 C26 F5 -144.0(2) . . . . ?
O5 C25 C26 F6 -21.1(3) . . . . ?
N1 C18 C19 C20 0.2(3) . . . . ?
N2 C12 C13 C14 1.8(3) . . . . ?
N3 C11 C12 N2 36.9(2) . . . . ?
N3 C11 C12 C13 -146.57(18) . . . . ?
N3 C17 C18 N1 36.5(2) . . . . ?
N3 C17 C18 C19 -144.35(18) . . . . ?
N4 C28 C29 C30 3.3(3) . . . . ?
N5 C34 C35 C36 0.5(3) . . . . ?
N6 C27 C28 N4 41.6(2) . . . . ?
N6 C27 C28 C29 -138.3(2) . . . . ?
N6 C33 C34 N5 37.3(2) . . . . ?
N6 C33 C34 C35 -145.40(19) . . . . ?
C1 C2 C3 C4 0.1(3) . . . . ?
C1 C2 C7 N3 -63.2(2) . . . . ?
C1 C6 C10 N6 -63.6(2) . . . . ?
C2 C1 C6 C5 1.2(3) . . . . ?
C2 C1 C6 C10 177.10(17) . . . . ?
C2 C3 C4 C5 1.1(3) . . . . ?
C2 C3 C4 C8 -175.41(19) . . . . ?
C3 C2 C7 N3 117.2(2) . . . . ?
C3 C4 C5 C6 -1.1(3) . . . . ?
C3 C4 C8 C9 43.6(3) . . . . ?
C4 C5 C6 C1 0.0(3) . . . . ?
C4 C5 C6 C10 -175.82(19) . . . . ?
C4 C8 C9 N7 164.0(2) . . . . ?
C5 C4 C8 C9 -132.8(2) . . . . ?
C5 C6 C10 N6 112.3(2) . . . . ?
C6 C1 C2 C3 -1.2(3) . . . . ?
C6 C1 C2 C7 179.12(18) . . . . ?
C7 N3 C11 C12 92.85(19) . . . . ?
C7 N3 C17 C18 -162.55(16) . . . . ?
C7 C2 C3 C4 179.77(19) . . . . ?
C8 C4 C5 C6 175.29(19) . . . . ?
C10 N6 C27 C28 -164.52(16) . . . . ?
C10 N6 C33 C34 91.32(19) . . . . ?
C11 N3 C7 C2 -54.1(2) . . . . ?
C11 N3 C17 C18 73.24(19) . . . . ?
C11 C12 C13 C14 -174.52(19) . . . . ?
C12 N2 C16 C15 -0.9(3) . . . . ?
C12 C13 C14 C15 -1.0(3) . . . . ?
C13 C14 C15 C16 -0.6(3) . . . . ?
C14 C15 C16 N2 1.6(3) . . . . ?
C16 N2 C12 C11 175.70(17) . . . . ?
C16 N2 C12 C13 -0.9(3) . . . . ?
C17 N3 C7 C2 -177.22(16) . . . . ?
C17 N3 C11 C12 -143.84(16) . . . . ?
C17 C18 C19 C20 -178.84(18) . . . . ?
C18 N1 C22 C21 0.9(3) . . . . ?
C18 C19 C20 C21 0.1(3) . . . . ?
C19 C20 C21 C22 0.1(3) . . . . ?
C20 C21 C22 N1 -0.6(3) . . . . ?
C22 N1 C18 C17 178.42(17) . . . . ?
C22 N1 C18 C19 -0.7(3) . . . . ?
C27 N6 C10 C6 179.58(16) . . . . ?
C27 N6 C33 C34 -143.73(17) . . . . ?
C27 C28 C29 C30 -176.77(19) . . . . ?
C28 N4 C32 C31 2.8(3) . . . . ?
C28 C29 C30 C31 0.4(3) . . . . ?
C29 C30 C31 C32 -2.4(3) . . . . ?
C30 C31 C32 N4 0.8(3) . . . . ?
C32 N4 C28 C27 175.19(18) . . . . ?
C32 N4 C28 C29 -4.9(3) . . . . ?
C33 N6 C10 C6 -55.9(2) . . . . ?
C33 N6 C27 C28 70.5(2) . . . . ?
C33 C34 C35 C36 -176.66(19) . . . . ?
C34 N5 C38 C37 -1.1(3) . . . . ?
C34 C35 C36 C37 -0.6(3) . . . . ?
C35 C36 C37 C38 -0.1(4) . . . . ?
C36 C37 C38 N5 1.0(3) . . . . ?
C38 N5 C34 C33 177.68(17) . . . . ?
C38 N5 C34 C35 0.4(3) . . . . ?
